data_4338718
loop_
_publ_author_name
'Yamauchi, Suguru'
'Fujinami, Takeshi'
'Matsumoto, Naohide'
'Mochida, Naotaka'
'Ishida, Takayuki'
'Sunatsuki, Yukinari'
'Watanabe, Masayuki'
'Tsuchimoto, Masanobu'
'Coletti, Cecilia'
'Re, Nazzareno'

_publ_section_title
;
 Synthesis, Structure, Luminescence, and Magnetic Properties of a
 Single-Ion Magnet
 &quot;mer&quot;-[Tris(N-[(imidazol-4-yl)-methylidene]-dl-phenylalaninato)terbium(III)
 and Related &quot;fac&quot;-dl-Alaninato Derivative.
;
_journal_issue 12
_journal_name_full 'Inorganic chemistry'
_journal_page_first 5961
_journal_page_last 5971
_journal_paper_doi 10.1021/ic5001599
_journal_volume 53
_journal_year 2014
_chemical_formula_moiety 'C39 H36 N9 O6 Tb, 8.75(H2 O)'
_chemical_formula_sum 'C39 H53.5 N9 O14.75 Tb'
_chemical_formula_weight 1043.33
_space_group_IT_number 88
_symmetry_cell_setting tetragonal
_symmetry_Int_Tables_number 88
_symmetry_space_group_name_Hall '-I 4ad'
_symmetry_space_group_name_H-M 'I 41/a :2'
_atom_sites_solution_hydrogens geom
_atom_sites_solution_primary direct
_atom_sites_solution_secondary difmap
_cell_angle_alpha 90.0000
_cell_angle_beta 90.0000
_cell_angle_gamma 90.0000
_cell_formula_units_Z 16
_cell_length_a 22.7959(4)
_cell_length_b 22.7959(4)
_cell_length_c 35.2149(7)
_cell_measurement_reflns_used 77198
_cell_measurement_temperature 108
_cell_measurement_theta_max 27.45
_cell_measurement_theta_min 3.02
_cell_volume 18299.5(6)
_computing_cell_refinement 'RAPID AUTO'
_computing_data_collection 'RAPID AUTO (Rigaku, ????)'
_computing_data_reduction 'RAPID AUTO'
_computing_molecular_graphics 'CrystalStructure 4.0'
_computing_publication_material 'CrystalStructure 4.0 (Rigaku, 2010)'
_computing_structure_refinement 'CRYSTALS (Carruthers, et al., 1999)'
_computing_structure_solution 'SHELXS97 (Sheldrick, 2008)'
_diffrn_ambient_temperature 108
_diffrn_detector_area_resol_mean 10.000
_diffrn_measured_fraction_theta_full 0.998
_diffrn_measured_fraction_theta_max 0.998
_diffrn_measurement_device_type 'Rigaku R-AXIS RAPID'
_diffrn_measurement_method \w
_diffrn_radiation_type 'Mo K\a'
_diffrn_radiation_wavelength 0.71075
_diffrn_reflns_av_R_equivalents 0.0701
_diffrn_reflns_limit_h_max 29
_diffrn_reflns_limit_h_min -29
_diffrn_reflns_limit_k_max 29
_diffrn_reflns_limit_k_min -29
_diffrn_reflns_limit_l_max 45
_diffrn_reflns_limit_l_min -45
_diffrn_reflns_number 128471
_diffrn_reflns_theta_full 27.45
_diffrn_reflns_theta_max 27.45
_diffrn_standards_number 0
_exptl_absorpt_coefficient_mu 1.618
_exptl_absorpt_correction_T_max 0.822
_exptl_absorpt_correction_T_min 0.722
_exptl_absorpt_correction_type multi-scan
_exptl_absorpt_process_details 'ABSCOR (Rigaku, 1995)'
_exptl_crystal_colour colorless
_exptl_crystal_density_diffrn 1.515
_exptl_crystal_density_method 'not measured'
_exptl_crystal_description block
_exptl_crystal_F_000 8536.00
_exptl_crystal_size_max 0.170
_exptl_crystal_size_mid 0.124
_exptl_crystal_size_min 0.121
_refine_diff_density_max 2.900
_refine_diff_density_min -3.150
_refine_ls_extinction_method none
_refine_ls_goodness_of_fit_ref 1.002
_refine_ls_hydrogen_treatment constr
_refine_ls_number_parameters 567
_refine_ls_number_reflns 8383
_refine_ls_R_factor_gt 0.0678
_refine_ls_shift/su_max 0.000
_refine_ls_structure_factor_coef Fsqd
_refine_ls_weighting_details 'w = 1/[0.0070Fo^2^ + 1.0000\s(Fo^2^)]/(4Fo^2^)'
_refine_ls_weighting_scheme calc
_refine_ls_wR_factor_ref 0.1908
_reflns_number_gt 8383
_reflns_number_total 10422
_reflns_threshold_expression F^2^>2.0\s(F^2^)
_cod_data_source_file ic5001599_si_002.cif
_cod_data_source_block TbDLphe(108K)
_cod_depositor_comments 'Adding full bibliography for 4338717--4338718.cif.'
_cod_original_sg_symbol_H-M 'I 41/a'
_cod_original_formula_sum 'C39 H53.50 N9 O14.75 Tb'
_cod_database_code 4338718

loop_
_symmetry_equiv_pos_site_id
_symmetry_equiv_pos_as_xyz
1 +X,+Y,+Z
2 3/4-Y,1/4+X,1/4+Z
3 1/2-X,-Y,1/2+Z
4 3/4+Y,3/4-X,3/4+Z
5 -X,-Y,-Z
6 3/4+Y,1/4-X,1/4-Z
7 1/2+X,+Y,1/2-Z
8 3/4-Y,3/4+X,3/4-Z
9 1/2+X,1/2+Y,1/2+Z
10 1/4-Y,3/4+X,3/4+Z
11 -X,1/2-Y,+Z
12 1/4+Y,1/4-X,1/4+Z
13 1/2-X,1/2-Y,1/2-Z
14 1/4+Y,3/4-X,3/4-Z
15 +X,1/2+Y,-Z
16 1/4-Y,1/4+X,1/4-Z

loop_
_atom_site_label
_atom_site_type_symbol
_atom_site_fract_x
_atom_site_fract_y
_atom_site_fract_z
_atom_site_U_iso_or_equiv
_atom_site_adp_type
_atom_site_occupancy
_atom_site_symmetry_multiplicity
_atom_site_calc_flag
_atom_site_refinement_flags
Tb1 Tb 0.768130(10) -0.008610(10) 0.904500(10) 0.01788(9) Uani 1.0 16 d .
O1 O 0.84478(15) 0.03719(15) 0.87035(10) 0.0220(9) Uani 1.0 16 d .
O2 O 0.88193(19) 0.11805(19) 0.84403(11) 0.0354(12) Uani 1.0 16 d .
O3 O 0.83919(16) -0.03025(17) 0.95367(10) 0.0267(10) Uani 1.0 16 d .
O4 O 0.90418(17) -0.08881(18) 0.98212(10) 0.0293(11) Uani 1.0 16 d .
O5 O 0.72576(15) 0.05645(16) 0.85707(9) 0.0223(9) Uani 1.0 16 d .
O6 O 0.65245(18) 0.10143(19) 0.82690(11) 0.0338(12) Uani 1.0 16 d .
O7 O 0.9417(6) 0.0745(6) 0.9698(4) 0.181(5) Uiso 1.0 16 d .
O8 O 0.9914(4) 0.1417(4) 1.0102(3) 0.130(4) Uiso 1.0 16 d .
O9 O 0.9974(9) 0.0996(8) 0.9043(5) 0.271(9) Uiso 1.0 16 d .
O10 O 1.0000 0.2500 0.9736(4) 0.114(4) Uiso 1.0 8 d .
O11 O 1.0000 0.2500 0.8979(4) 0.128(5) Uiso 1.0 8 d .
O12 O 1.0811(2) 0.2664(2) 0.84153(12) 0.0430(12) Uiso 1.0 16 d .
O13 O 0.9736(2) 0.1678(2) 0.73029(12) 0.0421(11) Uiso 1.0 16 d .
O14 O 1.0000 0.2500 0.7835(2) 0.0532(18) Uiso 1.0 8 d .
O15 O 1.05025(17) 0.42066(18) 0.78485(11) 0.0319(9) Uiso 1.0 16 d .
O16 O 1.0000 0.2500 0.6250 0.0360(19) Uiso 1.0 4 d .
O17 O 0.9046(2) 0.2093(2) 0.58351(12) 0.0386(10) Uiso 1.0 16 d .
N1 N 0.7118(2) 0.01993(19) 1.03322(12) 0.0246(12) Uani 1.0 16 d .
N2 N 0.73164(19) 0.01652(18) 0.97157(13) 0.0212(12) Uani 1.0 16 d .
N3 N 0.79548(18) 0.09219(19) 0.92769(12) 0.0214(11) Uani 1.0 16 d .
N4 N 0.7188(2) -0.1161(2) 0.79428(12) 0.0265(12) Uani 1.0 16 d .
N5 N 0.7474(2) -0.0706(2) 0.84630(11) 0.0231(12) Uani 1.0 16 d .
N6 N 0.84337(18) -0.08840(19) 0.89008(11) 0.0199(11) Uani 1.0 16 d .
N7 N 0.6787(3) -0.1868(2) 0.94162(13) 0.0322(14) Uani 1.0 16 d .
N8 N 0.7148(2) -0.10009(19) 0.92648(12) 0.0238(12) Uani 1.0 16 d .
N9 N 0.6563(2) -0.0021(2) 0.90128(11) 0.0215(11) Uani 1.0 16 d .
C1 C 0.7052(3) -0.0103(3) 1.00066(14) 0.0252(14) Uani 1.0 16 d .
C2 C 0.7446(3) 0.0684(3) 1.02554(14) 0.0242(13) Uani 1.0 16 d .
C3 C 0.7567(3) 0.0662(3) 0.98730(14) 0.0216(13) Uani 1.0 16 d .
C4 C 0.7909(3) 0.1048(2) 0.96286(14) 0.0211(13) Uani 1.0 16 d .
C5 C 0.8291(3) 0.1295(3) 0.90209(14) 0.0226(14) Uani 1.0 16 d .
C6 C 0.8534(3) 0.0915(3) 0.86955(15) 0.0236(14) Uani 1.0 16 d .
C7 C 0.7922(3) 0.1811(3) 0.88708(15) 0.0265(14) Uani 1.0 16 d .
C8 C 0.7873(3) 0.2305(3) 0.91624(16) 0.0268(14) Uani 1.0 16 d .
C9 C 0.7340(3) 0.2440(3) 0.93318(16) 0.0321(16) Uani 1.0 16 d .
C10 C 0.7303(3) 0.2901(3) 0.95967(17) 0.0374(17) Uani 1.0 16 d .
C11 C 0.7800(3) 0.3223(3) 0.96859(16) 0.0359(17) Uani 1.0 16 d .
C12 C 0.8331(3) 0.3085(3) 0.95166(17) 0.0350(17) Uani 1.0 16 d .
C13 C 0.8370(3) 0.2628(3) 0.92551(16) 0.0324(16) Uani 1.0 16 d .
C14 C 0.7073(3) -0.0730(3) 0.81960(14) 0.0250(14) Uani 1.0 16 d .
C15 C 0.7693(3) -0.1432(3) 0.80523(15) 0.0272(14) Uani 1.0 16 d .
C16 C 0.7870(3) -0.1144(3) 0.83747(15) 0.0238(14) Uani 1.0 16 d .
C17 C 0.8365(3) -0.1232(3) 0.86184(14) 0.0229(13) Uani 1.0 16 d .
C18 C 0.8939(3) -0.0971(3) 0.91568(14) 0.0228(13) Uani 1.0 16 d .
C19 C 0.8777(3) -0.0698(3) 0.95339(16) 0.0256(14) Uani 1.0 16 d .
C20 C 0.9486(3) -0.0638(3) 0.90035(14) 0.0251(14) Uani 1.0 16 d .
C21 C 0.9664(3) -0.0841(3) 0.86115(15) 0.0250(14) Uani 1.0 16 d .
C22 C 0.9576(3) -0.0473(3) 0.82965(15) 0.0272(14) Uani 1.0 16 d .
C23 C 0.9695(3) -0.0666(3) 0.79337(15) 0.0310(16) Uani 1.0 16 d .
C24 C 0.9891(3) -0.1237(3) 0.78725(17) 0.0358(17) Uani 1.0 16 d .
C25 C 0.9981(3) -0.1608(3) 0.81872(17) 0.0338(16) Uani 1.0 16 d .
C26 C 0.9875(3) -0.1403(3) 0.85524(16) 0.0285(15) Uani 1.0 16 d .
C27 C 0.7273(3) -0.1533(3) 0.93757(14) 0.0247(14) Uani 1.0 16 d .
C28 C 0.6315(3) -0.1526(3) 0.93295(17) 0.0322(16) Uani 1.0 16 d .
C29 C 0.6532(3) -0.0987(3) 0.92323(15) 0.0256(14) Uani 1.0 16 d .
C30 C 0.6255(3) -0.0467(3) 0.90915(14) 0.0258(14) Uani 1.0 16 d .
C31 C 0.6304(3) 0.0504(3) 0.88450(14) 0.0225(13) Uani 1.0 16 d .
C32 C 0.6724(3) 0.0709(3) 0.85322(15) 0.0234(14) Uani 1.0 16 d .
C33 C 0.6246(3) 0.1000(3) 0.91366(15) 0.0267(15) Uani 1.0 16 d .
C34 C 0.5788(3) 0.0891(3) 0.94423(15) 0.0231(14) Uani 1.0 16 d .
C35 C 0.5961(3) 0.0841(3) 0.98244(15) 0.0288(15) Uani 1.0 16 d .
C36 C 0.5541(3) 0.0769(3) 1.01121(16) 0.0318(16) Uani 1.0 16 d .
C37 C 0.4955(3) 0.0742(3) 1.00143(18) 0.0398(18) Uani 1.0 16 d .
C38 C 0.4782(3) 0.0781(4) 0.96419(19) 0.0443(19) Uani 1.0 16 d .
C39 C 0.5194(3) 0.0862(3) 0.93571(17) 0.0328(16) Uani 1.0 16 d .
H1 H 0.6965 0.0096 1.0568 0.0296 Uiso 1.0 16 calc R
H2 H 0.6964 -0.1258 0.7731 0.0319 Uiso 1.0 16 calc R
H3 H 0.6774 -0.2257 0.9494 0.0387 Uiso 1.0 16 calc R
H4 H 0.6844 -0.0452 0.9986 0.0303 Uiso 1.0 16 calc R
H5 H 0.7566 0.0970 1.0427 0.0290 Uiso 1.0 16 calc R
H6 H 0.8090 0.1379 0.9728 0.0253 Uiso 1.0 16 calc R
H7 H 0.8625 0.1456 0.9162 0.0272 Uiso 1.0 16 calc R
H8 H 0.7525 0.1675 0.8812 0.0319 Uiso 1.0 16 calc R
H9 H 0.8102 0.1973 0.8641 0.0319 Uiso 1.0 16 calc R
H10 H 0.7007 0.2224 0.9272 0.0385 Uiso 1.0 16 calc R
H11 H 0.6946 0.2989 0.9711 0.0449 Uiso 1.0 16 calc R
H12 H 0.7773 0.3533 0.9857 0.0430 Uiso 1.0 16 calc R
H13 H 0.8663 0.3300 0.9580 0.0420 Uiso 1.0 16 calc R
H14 H 0.8729 0.2538 0.9144 0.0389 Uiso 1.0 16 calc R
H15 H 0.6748 -0.0484 0.8183 0.0300 Uiso 1.0 16 calc R
H16 H 0.7882 -0.1744 0.7934 0.0326 Uiso 1.0 16 calc R
H17 H 0.8633 -0.1531 0.8571 0.0275 Uiso 1.0 16 calc R
H18 H 0.9027 -0.1389 0.9186 0.0273 Uiso 1.0 16 calc R
H19 H 0.9820 -0.0704 0.9173 0.0301 Uiso 1.0 16 calc R
H20 H 0.9402 -0.0216 0.8990 0.0301 Uiso 1.0 16 calc R
H21 H 0.9435 -0.0095 0.8333 0.0326 Uiso 1.0 16 calc R
H22 H 0.9638 -0.0418 0.7727 0.0371 Uiso 1.0 16 calc R
H23 H 0.9971 -0.1369 0.7628 0.0430 Uiso 1.0 16 calc R
H24 H 1.0114 -0.1989 0.8150 0.0406 Uiso 1.0 16 calc R
H25 H 0.9944 -0.1645 0.8760 0.0342 Uiso 1.0 16 calc R
H26 H 0.7653 -0.1668 0.9418 0.0295 Uiso 1.0 16 calc R
H27 H 0.5922 -0.1635 0.9329 0.0387 Uiso 1.0 16 calc R
H28 H 0.5851 -0.0457 0.9057 0.0310 Uiso 1.0 16 calc R
H29 H 0.5919 0.0409 0.8737 0.0269 Uiso 1.0 16 calc R
H30 H 0.6135 0.1362 0.9005 0.0319 Uiso 1.0 16 calc R
H31 H 0.6624 0.1056 0.9264 0.0321 Uiso 1.0 16 calc R
H32 H 0.6357 0.0856 0.9887 0.0345 Uiso 1.0 16 calc R
H33 H 0.5659 0.0735 1.0364 0.0381 Uiso 1.0 16 calc R
H34 H 0.4677 0.0696 1.0205 0.0478 Uiso 1.0 16 calc R
H35 H 0.4386 0.0760 0.9580 0.0532 Uiso 1.0 16 calc R
H36 H 0.5074 0.0891 0.9105 0.0393 Uiso 1.0 16 calc R

loop_
_atom_site_aniso_label
_atom_site_aniso_U_11
_atom_site_aniso_U_22
_atom_site_aniso_U_33
_atom_site_aniso_U_12
_atom_site_aniso_U_13
_atom_site_aniso_U_23
Tb1 0.01859(17) 0.01870(17) 0.01635(19) 0.00089(9) -0.00029(8) 0.00010(9)
O1 0.0205(18) 0.0215(19) 0.0242(18) -0.0012(14) 0.0054(15) 0.0012(15)
O2 0.043(3) 0.027(3) 0.036(3) -0.0047(19) 0.0182(19) 0.0034(17)
O3 0.026(2) 0.031(3) 0.0237(19) 0.0108(17) -0.0043(16) -0.0055(16)
O4 0.033(3) 0.036(3) 0.0189(18) 0.0112(18) -0.0051(17) 0.0003(17)
O5 0.0215(19) 0.027(2) 0.0188(17) 0.0009(15) 0.0025(15) 0.0039(15)
O6 0.034(3) 0.040(3) 0.027(2) 0.0034(19) -0.0013(18) 0.0123(19)
N1 0.027(3) 0.027(3) 0.020(3) -0.0029(19) 0.0030(19) -0.0035(19)
N2 0.022(3) 0.019(2) 0.023(3) 0.0018(16) 0.0002(17) 0.0032(17)
N3 0.019(3) 0.018(2) 0.027(3) -0.0003(17) -0.0018(18) -0.0008(18)
N4 0.032(3) 0.029(3) 0.019(3) -0.002(2) -0.0055(19) -0.0018(19)
N5 0.023(3) 0.024(3) 0.023(3) 0.0005(19) -0.0004(18) 0.0012(18)
N6 0.021(3) 0.025(3) 0.014(2) -0.0031(18) 0.0027(17) -0.0014(18)
N7 0.034(3) 0.024(3) 0.038(3) -0.004(2) 0.002(3) 0.007(3)
N8 0.027(3) 0.020(3) 0.024(3) -0.0000(19) -0.0015(19) -0.0020(19)
N9 0.020(3) 0.028(3) 0.017(2) 0.0013(19) -0.0004(17) 0.0004(18)
C1 0.027(3) 0.028(3) 0.020(3) -0.003(3) -0.001(3) -0.001(3)
C2 0.025(3) 0.033(3) 0.014(3) 0.002(3) -0.000(2) -0.006(3)
C3 0.023(3) 0.020(3) 0.021(3) 0.005(2) -0.003(2) -0.001(2)
C4 0.024(3) 0.017(3) 0.023(3) 0.004(2) -0.001(3) -0.001(2)
C5 0.021(3) 0.022(3) 0.025(3) -0.002(3) 0.003(2) 0.003(3)
C6 0.021(3) 0.023(3) 0.027(3) -0.003(2) 0.001(3) 0.002(3)
C7 0.029(3) 0.027(3) 0.023(3) -0.003(3) 0.000(3) 0.002(3)
C8 0.033(3) 0.018(3) 0.029(3) -0.001(3) -0.002(3) 0.003(3)
C9 0.036(4) 0.025(3) 0.035(4) 0.003(3) 0.002(3) 0.006(3)
C10 0.042(4) 0.036(4) 0.034(4) 0.004(3) 0.009(3) 0.008(3)
C11 0.058(5) 0.021(3) 0.029(3) 0.001(3) 0.007(3) 0.002(3)
C12 0.048(4) 0.023(3) 0.034(4) -0.004(3) -0.001(3) 0.001(3)
C13 0.036(4) 0.029(3) 0.032(3) -0.001(3) 0.004(3) 0.002(3)
C14 0.025(3) 0.026(3) 0.024(3) 0.000(3) -0.003(3) -0.001(3)
C15 0.029(3) 0.027(3) 0.026(3) 0.006(3) -0.000(3) -0.004(3)
C16 0.023(3) 0.025(3) 0.023(3) -0.001(3) -0.000(3) 0.002(3)
C17 0.023(3) 0.023(3) 0.023(3) 0.003(2) 0.001(3) -0.004(3)
C18 0.019(3) 0.029(3) 0.020(3) -0.001(3) -0.000(2) -0.004(3)
C19 0.025(3) 0.024(3) 0.027(3) -0.003(3) -0.005(3) -0.001(3)
C20 0.020(3) 0.030(3) 0.024(3) -0.001(3) -0.004(2) -0.000(3)
C21 0.016(3) 0.033(3) 0.026(3) -0.002(3) -0.001(2) -0.004(3)
C22 0.023(3) 0.026(3) 0.032(3) -0.001(3) 0.002(3) -0.001(3)
C23 0.023(3) 0.049(4) 0.021(3) 0.000(3) -0.001(3) 0.004(3)
C24 0.036(4) 0.046(4) 0.025(3) -0.007(3) 0.007(3) -0.008(3)
C25 0.030(3) 0.034(4) 0.038(4) -0.003(3) 0.002(3) -0.010(3)
C26 0.023(3) 0.033(4) 0.029(3) -0.004(3) -0.002(3) -0.000(3)
C27 0.024(3) 0.025(3) 0.025(3) 0.001(3) -0.001(3) 0.003(3)
C28 0.024(3) 0.027(3) 0.046(4) -0.007(3) -0.002(3) 0.002(3)
C29 0.022(3) 0.031(3) 0.024(3) -0.002(3) -0.000(3) 0.004(3)
C30 0.026(3) 0.026(3) 0.026(3) -0.003(3) 0.003(3) 0.001(3)
C31 0.022(3) 0.025(3) 0.020(3) 0.008(2) 0.000(2) -0.000(3)
C32 0.029(3) 0.018(3) 0.023(3) 0.002(3) -0.007(3) 0.001(2)
C33 0.027(3) 0.024(3) 0.029(3) 0.001(3) 0.000(3) 0.000(3)
C34 0.023(3) 0.022(3) 0.025(3) 0.005(2) -0.001(3) -0.002(3)
C35 0.030(3) 0.028(3) 0.029(3) 0.009(3) -0.003(3) -0.002(3)
C36 0.038(4) 0.034(4) 0.023(3) 0.008(3) 0.002(3) -0.000(3)
C37 0.033(4) 0.048(4) 0.039(4) 0.002(3) 0.006(3) 0.001(3)
C38 0.021(3) 0.064(5) 0.048(4) 0.004(3) 0.001(3) 0.006(4)
C39 0.030(3) 0.037(4) 0.031(3) 0.008(3) -0.001(3) 0.001(3)

loop_
_atom_type_symbol
_atom_type_description
_atom_type_scat_dispersion_real
_atom_type_scat_dispersion_imag
_atom_type_scat_source
C C 0.0033 0.0016
;
International Tables for Crystallography
(1992, Vol. C, Tables 4.2.6.8 and 6.1.1.4)
;
H H 0.0000 0.0000
;
International Tables for Crystallography
(1992, Vol. C, Table 6.1.1.4)
;
O O 0.0106 0.0060
;
International Tables for Crystallography
(1992, Vol. C, Tables 4.2.6.8 and 6.1.1.4)
;
N N 0.0061 0.0033
;
International Tables for Crystallography
(1992, Vol. C, Tables 4.2.6.8 and 6.1.1.4)
;
Tb Tb -0.1723 4.1537
;
International Tables for Crystallography
(1992, Vol. C, Tables 4.2.6.8 and 6.1.1.4)
;

loop_
_geom_angle_atom_site_label_1
_geom_angle_atom_site_label_2
_geom_angle_atom_site_label_3
_geom_angle
_geom_angle_publ_flag
O1 Tb1 O3 87.67(12) yes
O1 Tb1 O5 71.04(12) yes
O1 Tb1 N2 127.48(13) yes
O1 Tb1 N3 65.09(13) yes
O1 Tb1 N5 88.43(13) yes
O1 Tb1 N6 73.54(13) yes
O1 Tb1 N8 150.83(13) yes
O1 Tb1 N9 133.55(13) yes
O3 Tb1 O5 151.68(13) yes
O3 Tb1 N2 66.71(13) yes
O3 Tb1 N3 77.78(14) yes
O3 Tb1 N5 126.12(14) yes
O3 Tb1 N6 63.09(13) yes
O3 Tb1 N8 86.28(14) yes
O3 Tb1 N9 135.28(13) yes
O5 Tb1 N2 111.51(13) yes
O5 Tb1 N3 76.39(13) yes
O5 Tb1 N5 73.18(13) yes
O5 Tb1 N6 124.38(12) yes
O5 Tb1 N8 121.36(13) yes
O5 Tb1 N9 62.52(13) yes
N2 Tb1 N3 65.06(14) yes
N2 Tb1 N5 143.87(14) yes
N2 Tb1 N6 124.04(13) yes
N2 Tb1 N8 75.36(14) yes
N2 Tb1 N9 72.84(14) yes
N3 Tb1 N5 144.85(14) yes
N3 Tb1 N6 123.29(14) yes
N3 Tb1 N8 140.42(14) yes
N3 Tb1 N9 102.05(14) yes
N5 Tb1 N6 64.33(14) yes
N5 Tb1 N8 72.47(14) yes
N5 Tb1 N9 79.06(14) yes
N6 Tb1 N8 78.28(14) yes
N6 Tb1 N9 134.66(14) yes
N8 Tb1 N9 65.32(15) yes
Tb1 O1 C6 124.3(4) yes
Tb1 O3 C19 127.4(4) yes
Tb1 O5 C32 127.8(4) yes
C1 N1 C2 108.0(5) yes
Tb1 N2 C1 138.5(4) yes
Tb1 N2 C3 114.6(4) yes
C1 N2 C3 104.7(5) yes
Tb1 N3 C4 120.0(4) yes
Tb1 N3 C5 117.5(3) yes
C4 N3 C5 120.8(5) yes
C14 N4 C15 107.9(5) yes
Tb1 N5 C14 137.1(4) yes
Tb1 N5 C16 117.6(4) yes
C14 N5 C16 105.3(5) yes
Tb1 N6 C17 120.9(4) yes
Tb1 N6 C18 119.9(3) yes
C17 N6 C18 119.1(5) yes
C27 N7 C28 107.5(5) yes
Tb1 N8 C27 138.6(4) yes
Tb1 N8 C29 115.7(4) yes
C27 N8 C29 105.3(5) yes
Tb1 N9 C30 119.8(4) yes
Tb1 N9 C31 118.0(4) yes
C30 N9 C31 121.4(5) yes
N1 C1 N2 111.6(5) yes
N1 C2 C3 106.0(5) yes
N2 C3 C2 109.8(5) yes
N2 C3 C4 118.6(5) yes
C2 C3 C4 131.6(5) yes
N3 C4 C3 118.8(5) yes
N3 C5 C6 108.7(5) yes
N3 C5 C7 111.8(5) yes
C6 C5 C7 111.8(5) yes
O1 C6 O2 124.7(5) yes
O1 C6 C5 118.9(5) yes
O2 C6 C5 116.3(5) yes
C5 C7 C8 111.9(5) yes
C7 C8 C9 121.1(5) yes
C7 C8 C13 119.2(5) yes
C9 C8 C13 119.7(6) yes
C8 C9 C10 120.2(6) yes
C9 C10 C11 119.8(6) yes
C10 C11 C12 119.7(6) yes
C11 C12 C13 120.7(6) yes
C8 C13 C12 119.9(6) yes
N4 C14 N5 111.6(5) yes
N4 C15 C16 105.4(5) yes
N5 C16 C15 109.9(5) yes
N5 C16 C17 118.8(5) yes
C15 C16 C17 131.3(5) yes
N6 C17 C16 118.3(5) yes
N6 C18 C19 106.9(5) yes
N6 C18 C20 110.3(4) yes
C19 C18 C20 107.4(5) yes
O3 C19 O4 125.2(6) yes
O3 C19 C18 118.2(5) yes
O4 C19 C18 116.7(5) yes
C18 C20 C21 112.5(5) yes
C20 C21 C22 120.0(5) yes
C20 C21 C26 120.9(5) yes
C22 C21 C26 118.9(5) yes
C21 C22 C23 121.0(6) yes
C22 C23 C24 120.3(6) yes
C23 C24 C25 119.1(6) yes
C24 C25 C26 120.0(6) yes
C21 C26 C25 120.7(6) yes
N7 C27 N8 112.0(5) yes
N7 C28 C29 106.5(5) yes
N8 C29 C28 108.6(5) yes
N8 C29 C30 119.2(5) yes
C28 C29 C30 132.1(6) yes
N9 C30 C29 119.7(6) yes
N9 C31 C32 106.7(5) yes
N9 C31 C33 111.6(4) yes
C32 C31 C33 108.0(5) yes
O5 C32 O6 125.2(5) yes
O5 C32 C31 116.3(5) yes
O6 C32 C31 118.5(5) yes
C31 C33 C34 114.4(5) yes
C33 C34 C35 119.9(5) yes
C33 C34 C39 121.6(5) yes
C35 C34 C39 118.4(5) yes
C34 C35 C36 120.6(6) yes
C35 C36 C37 119.0(6) yes
C36 C37 C38 120.9(6) yes
C37 C38 C39 120.3(6) yes
C34 C39 C38 120.7(6) yes
C1 N1 H1 125.946 no
C2 N1 H1 126.084 no
C14 N4 H2 126.335 no
C15 N4 H2 125.803 no
C27 N7 H3 126.554 no
C28 N7 H3 125.913 no
N1 C1 H4 124.339 no
N2 C1 H4 124.084 no
N1 C2 H5 126.975 no
C3 C2 H5 127.049 no
N3 C4 H6 120.691 no
C3 C4 H6 120.464 no
N3 C5 H7 108.315 no
C6 C5 H7 107.872 no
C7 C5 H7 108.259 no
C5 C7 H8 109.587 no
C5 C7 H9 109.995 no
C8 C7 H8 107.879 no
C8 C7 H9 107.997 no
H8 C7 H9 109.460 no
C8 C9 H10 120.010 no
C10 C9 H10 119.754 no
C9 C10 H11 119.971 no
C11 C10 H11 120.265 no
C10 C11 H12 119.657 no
C12 C11 H12 120.623 no
C11 C12 H13 119.244 no
C13 C12 H13 120.068 no
C8 C13 H14 120.125 no
C12 C13 H14 119.951 no
N4 C14 H15 124.052 no
N5 C14 H15 124.392 no
N4 C15 H16 127.704 no
C16 C15 H16 126.882 no
N6 C17 H17 120.729 no
C16 C17 H17 120.967 no
N6 C18 H18 110.704 no
C19 C18 H18 111.067 no
C20 C18 H18 110.330 no
C18 C20 H19 109.680 no
C18 C20 H20 109.817 no
C21 C20 H19 107.419 no
C21 C20 H20 107.943 no
H19 C20 H20 109.453 no
C21 C22 H21 119.545 no
C23 C22 H21 119.483 no
C22 C23 H22 120.284 no
C24 C23 H22 119.435 no
C23 C24 H23 120.526 no
C25 C24 H23 120.385 no
C24 C25 H24 119.917 no
C26 C25 H24 120.037 no
C21 C26 H25 119.338 no
C25 C26 H25 119.928 no
N7 C27 H26 124.010 no
N8 C27 H26 123.965 no
N7 C28 H27 127.448 no
C29 C28 H27 126.029 no
N9 C30 H28 120.009 no
C29 C30 H28 120.337 no
N9 C31 H29 109.915 no
C32 C31 H29 110.335 no
C33 C31 H29 110.181 no
C31 C33 H30 109.115 no
C31 C33 H31 109.173 no
C34 C33 H30 107.073 no
C34 C33 H31 107.493 no
H30 C33 H31 109.448 no
C34 C35 H32 119.781 no
C36 C35 H32 119.665 no
C35 C36 H33 120.007 no
C37 C36 H33 120.962 no
C36 C37 H34 118.954 no
C38 C37 H34 120.121 no
C37 C38 H35 119.872 no
C39 C38 H35 119.785 no
C34 C39 H36 119.268 no
C38 C39 H36 120.011 no

loop_
_geom_bond_atom_site_label_1
_geom_bond_atom_site_label_2
_geom_bond_distance
_geom_bond_publ_flag
Tb1 O1 2.364(4) yes
Tb1 O3 2.422(4) yes
Tb1 O5 2.434(4) yes
Tb1 N2 2.569(5) yes
Tb1 N3 2.517(5) yes
Tb1 N5 2.534(5) yes
Tb1 N6 2.551(5) yes
Tb1 N8 2.535(5) yes
Tb1 N9 2.555(5) yes
O1 C6 1.253(6) yes
O2 C6 1.264(7) yes
O3 C19 1.259(7) yes
O4 C19 1.255(7) yes
O5 C32 1.267(7) yes
O6 C32 1.245(7) yes
N1 C1 1.346(7) yes
N1 C2 1.361(7) yes
N2 C1 1.337(7) yes
N2 C3 1.385(7) yes
N3 C4 1.275(7) yes
N3 C5 1.457(7) yes
N4 C14 1.353(7) yes
N4 C15 1.361(8) yes
N5 C14 1.313(7) yes
N5 C16 1.381(7) yes
N6 C17 1.282(7) yes
N6 C18 1.476(7) yes
N7 C27 1.353(8) yes
N7 C28 1.363(8) yes
N8 C27 1.307(7) yes
N8 C29 1.408(7) yes
N9 C30 1.267(8) yes
N9 C31 1.460(7) yes
C2 C3 1.376(7) yes
C3 C4 1.456(7) yes
C5 C6 1.540(8) yes
C5 C7 1.539(8) yes
C7 C8 1.528(8) yes
C8 C9 1.387(9) yes
C8 C13 1.391(9) yes
C9 C10 1.408(9) yes
C10 C11 1.386(10) yes
C11 C12 1.386(10) yes
C12 C13 1.393(9) yes
C15 C16 1.372(8) yes
C16 C17 1.432(8) yes
C18 C19 1.512(8) yes
C18 C20 1.557(8) yes
C20 C21 1.511(8) yes
C21 C22 1.404(8) yes
C21 C26 1.385(9) yes
C22 C23 1.378(8) yes
C23 C24 1.394(9) yes
C24 C25 1.409(9) yes
C25 C26 1.390(9) yes
C28 C29 1.368(8) yes
C29 C30 1.431(8) yes
C31 C32 1.534(8) yes
C31 C33 1.533(8) yes
C33 C34 1.520(8) yes
C34 C35 1.407(8) yes
C34 C39 1.388(8) yes
C35 C36 1.404(8) yes
C36 C37 1.379(9) yes
C37 C38 1.373(10) yes
C38 C39 1.386(9) yes
N1 H1 0.930 no
N4 H2 0.930 no
N7 H3 0.930 no
C1 H4 0.930 no
C2 H5 0.930 no
C4 H6 0.930 no
C5 H7 0.980 no
C7 H8 0.980 no
C7 H9 0.980 no
C9 H10 0.930 no
C10 H11 0.930 no
C11 H12 0.930 no
C12 H13 0.930 no
C13 H14 0.930 no
C14 H15 0.930 no
C15 H16 0.930 no
C17 H17 0.930 no
C18 H18 0.980 no
C20 H19 0.980 no
C20 H20 0.980 no
C22 H21 0.930 no
C23 H22 0.930 no
C24 H23 0.930 no
C25 H24 0.930 no
C26 H25 0.930 no
C27 H26 0.930 no
C28 H27 0.930 no
C30 H28 0.930 no
C31 H29 0.980 no
C33 H30 0.980 no
C33 H31 0.980 no
C35 H32 0.930 no
C36 H33 0.930 no
C37 H34 0.930 no
C38 H35 0.930 no
C39 H36 0.930 no

loop_
_geom_contact_atom_site_label_1
_geom_contact_atom_site_label_2
_geom_contact_distance
_geom_contact_publ_flag
_geom_contact_site_symmetry_2
O1 C7 3.542(7) no .
O1 C20 3.466(7) no .
O1 C22 3.519(7) no .
O2 N3 3.593(6) no .
O2 C7 2.924(7) no .
O3 C1 3.505(7) no .
O3 C3 3.126(7) no .
O3 C4 3.284(7) no .
O3 C20 3.214(7) no .
O4 N6 3.525(6) no .
O4 C20 3.105(7) no .
O5 C5 3.292(7) no .
O5 C6 3.049(7) no .
O5 C7 3.389(7) no .
O5 C14 3.260(7) no .
O5 C33 3.205(7) no .
O6 N9 3.527(6) no .
O6 C33 3.121(7) no .
N1 C35 3.507(8) no .
N2 C30 3.573(7) no .
N2 C35 3.473(8) no .
N3 C8 3.184(7) no .
N4 C17 3.589(7) no .
N5 C29 3.515(7) no .
N5 C30 3.594(7) no .
N6 C21 2.985(7) no .
N6 C22 3.492(7) no .
N6 C27 3.462(7) no .
N8 C1 3.326(7) no .
N8 C16 3.556(7) no .
N9 C14 3.498(7) no .
N9 C34 3.121(7) no .
C1 C4 3.531(8) no .
C1 C29 3.591(8) no .
C1 C35 3.349(8) no .
C4 C6 3.594(8) no .
C4 C7 3.186(8) no .
C4 C8 3.304(8) no .
C4 C9 3.584(8) no .
C5 C9 3.565(8) no .
C5 C13 3.153(8) no .
C8 C11 2.795(8) no .
C9 C12 2.772(9) no .
C10 C13 2.784(9) no .
C14 C17 3.492(8) no .
C14 C32 3.578(8) no .
C17 C19 3.572(8) no .
C17 C20 3.194(8) no .
C17 C21 3.092(8) no .
C17 C22 3.450(8) no .
C17 C26 3.471(8) no .
C18 C22 3.547(8) no .
C18 C26 3.170(8) no .
C21 C24 2.803(8) no .
C22 C25 2.773(9) no .
C23 C26 2.782(8) no .
C27 C30 3.506(8) no .
C30 C32 3.495(8) no .
C30 C33 3.348(8) no .
C30 C34 3.500(8) no .
C31 C39 3.212(8) no .
C34 C37 2.789(9) no .
C35 C38 2.767(9) no .
C36 C39 2.782(9) no .
O1 N1 3.511(6) no 4_554
O1 C2 3.469(6) no 4_554
O2 O9 3.408(19) no .
O2 O12 2.768(7) no 11_755
O2 O15 2.741(6) no 11_755
O3 O7 3.389(14) no .
O3 N4 3.249(6) no 2_545
O4 O8 2.682(11) no 5_757
O4 N4 2.696(6) no 2_545
O4 C15 3.573(7) no 2_545
O5 N1 2.820(6) no 4_554
O6 O17 2.831(7) no 2_545
O6 N1 3.409(6) no 4_554
O6 C1 3.582(7) no 4_554
O6 C10 3.418(8) no 14_556
O6 C38 3.262(8) no 8_546
O7 O3 3.389(14) no .
O7 O8 2.378(16) no .
O7 O9 2.70(2) no .
O7 C4 3.514(15) no .
O7 C15 3.442(13) no 2_545
O8 O4 2.682(11) no 5_757
O8 O7 2.378(16) no .
O8 O10 2.792(11) no .
O9 O2 3.408(19) no .
O9 O7 2.70(2) no .
O9 O11 3.437(18) no .
O9 C6 3.51(2) no .
O10 O8 2.792(11) no .
O10 O8 2.792(11) no 11_755
O10 O11 2.668(17) no .
O11 O9 3.437(18) no .
O11 O9 3.437(18) no 11_755
O11 O10 2.668(17) no .
O11 O12 2.736(11) no .
O11 O12 2.736(11) no 11_755
O12 O2 2.768(7) no 11_755
O12 O11 2.736(11) no .
O12 O14 2.781(7) no .
O12 C7 3.515(8) no 11_755
O12 C13 3.561(8) no 11_755
O12 C28 3.500(8) no 14_656
O13 O14 2.716(7) no .
O13 O15 2.839(6) no 11_755
O13 O17 2.734(7) no 16_646
O13 C34 3.319(7) no 4_554
O13 C35 3.198(8) no 4_554
O13 C36 3.577(8) no 4_554
O14 O12 2.781(7) no .
O14 O12 2.781(7) no 11_755
O14 O13 2.716(7) no .
O14 O13 2.716(7) no 11_755
O15 O2 2.741(6) no 11_755
O15 O13 2.839(6) no 11_755
O15 N7 2.723(7) no 8_546
O15 C2 3.451(7) no 10_644
O15 C22 3.295(7) no 11_755
O15 C23 3.370(8) no 11_755
O16 O17 2.779(5) no .
O16 O17 2.779(5) no 6_566
O16 O17 2.779(5) no 11_755
O16 O17 2.779(5) no 16_646
O17 O6 2.831(7) no 4_554
O17 O13 2.734(7) no 6_566
O17 O16 2.779(5) no .
O17 C9 3.387(8) no 13_656
O17 C10 3.431(8) no 13_656
N1 O1 3.511(6) no 2_545
N1 O5 2.820(6) no 2_545
N1 O6 3.409(6) no 2_545
N1 N5 3.368(7) no 2_545
N1 C14 3.179(7) no 2_545
N1 C32 3.402(7) no 2_545
N4 O3 3.249(6) no 4_554
N4 O4 2.696(6) no 4_554
N4 C19 3.330(7) no 4_554
N5 N1 3.368(7) no 4_554
N5 C2 3.440(7) no 4_554
N7 O15 2.723(7) no 14_556
C1 O6 3.582(7) no 2_545
C2 O1 3.469(6) no 2_545
C2 O15 3.451(7) no 12_565
C2 N5 3.440(7) no 2_545
C2 C14 3.468(8) no 2_545
C2 C16 3.567(8) no 2_545
C4 O7 3.514(15) no .
C6 O9 3.51(2) no .
C7 O12 3.515(8) no 11_755
C9 O17 3.387(8) no 13_656
C10 O6 3.418(8) no 8_546
C10 O17 3.431(8) no 13_656
C11 C14 3.498(8) no 8_546
C11 C27 3.559(8) no 15_557
C12 C14 3.481(8) no 8_546
C12 C24 3.527(9) no 2_545
C13 O12 3.561(8) no 11_755
C14 N1 3.179(7) no 4_554
C14 C2 3.468(8) no 4_554
C14 C11 3.498(8) no 14_556
C14 C12 3.481(8) no 14_556
C15 O4 3.573(7) no 4_554
C15 O7 3.442(13) no 4_554
C16 C2 3.567(8) no 4_554
C17 C26 3.596(8) no 8_536
C18 C25 3.591(8) no 8_536
C19 N4 3.330(7) no 2_545
C22 O15 3.295(7) no 11_755
C22 C27 3.600(8) no 14_656
C23 O15 3.370(8) no 11_755
C24 C12 3.527(9) no 4_554
C25 C18 3.591(8) no 14_656
C26 C17 3.596(8) no 14_656
C27 C11 3.559(8) no 15_547
C27 C22 3.600(8) no 8_536
C28 O12 3.500(8) no 8_536
C32 N1 3.402(7) no 4_554
C34 O13 3.319(7) no 2_545
C35 O13 3.198(8) no 2_545
C36 O13 3.577(8) no 2_545
C37 C37 3.389(10) no 5_657
C38 O6 3.262(8) no 14_556

loop_
_geom_hbond_atom_site_label_D
_geom_hbond_atom_site_label_H
_geom_hbond_atom_site_label_A
_geom_hbond_site_symmetry_A
_geom_hbond_distance_DA
_geom_hbond_distance_DH
_geom_hbond_distance_HA
_geom_hbond_angle_DHA
_geom_hbond_publ_flag
N1 H1 O5 2_545 2.820(6) 0.930 1.934 158.5 no
N4 H2 O4 4_554 2.696(6) 0.930 1.775 170.7 no
N7 H3 O15 14_556 2.723(7) 0.930 1.794 176.8 no
